data_7234082
loop_
_publ_author_name
'Toshiki Higashino'
'Shohei Kumeta'
'Sumika Tamura'
'Yoshio Ando'
'Ken Ohmori'
'Keisuke Suzuki'
'Takehiko Mori'

_publ_section_title
;
 Ambipolar transistor properties of 2,2'-binaphthosemiquinones
;
_journal_name_full 'Journal of Materials Chemistry C'
_journal_page_first 1588
_journal_page_last 1594
_journal_paper_doi 10.1039/C4TC02467B
_journal_volume 3
_journal_year 2015
_chemical_formula_moiety 'C22 H16 O4'
_chemical_formula_sum 'C22 H16 O4'
_chemical_formula_weight 344.37
_chemical_name_common BNQ-Me
_space_group_IT_number 19
_space_group_name_Hall 'P 2ac 2ab'
_space_group_name_H-M_alt 'P 21 21 21'
_symmetry_cell_setting orthorhombic
_symmetry_Int_Tables_number 19
_symmetry_space_group_name_Hall 'P 2ac 2ab'
_symmetry_space_group_name_H-M 'P 21 21 21'
_atom_sites_solution_hydrogens geom
_atom_sites_solution_primary direct
_atom_sites_solution_secondary difmap
_cell_angle_alpha 90.0000
_cell_angle_beta 90.0000
_cell_angle_gamma 90.0000
_cell_formula_units_Z 4
_cell_length_a 4.5570(5)
_cell_length_b 18.5706(18)
_cell_length_c 18.986(3)
_cell_measurement_reflns_used 2069
_cell_measurement_temperature 293
_cell_measurement_theta_max 66.19
_cell_measurement_theta_min 3.33
_cell_volume 1606.7(3)
_computing_cell_refinement 'RAPID AUTO'
_computing_data_collection 'RAPID AUTO (Rigaku, ????)'
_computing_data_reduction 'RAPID AUTO'
_computing_molecular_graphics 'CrystalStructure 4.0'
_computing_publication_material 'CrystalStructure 4.0 (Rigaku, 2010)'
_computing_structure_refinement 'SHELXL97 (Sheldrick, 2008)'
_computing_structure_solution 'Il Milione (Burla, et al., 2007)'
_diffrn_ambient_temperature 293
_diffrn_detector_area_resol_mean 10.000
_diffrn_measured_fraction_theta_full 1.000
_diffrn_measured_fraction_theta_max 1.000
_diffrn_measurement_device_type 'Rigaku R-AXIS RAPID'
_diffrn_measurement_method \w
_diffrn_radiation_type 'Cu K\a'
_diffrn_radiation_wavelength 1.54187
_diffrn_reflns_av_R_equivalents 0.0933
_diffrn_reflns_limit_h_max 5
_diffrn_reflns_limit_h_min -5
_diffrn_reflns_limit_k_max 22
_diffrn_reflns_limit_k_min -21
_diffrn_reflns_limit_l_max 22
_diffrn_reflns_limit_l_min -22
_diffrn_reflns_number 18866
_diffrn_reflns_theta_full 68.17
_diffrn_reflns_theta_max 68.17
_diffrn_standards_interval_count .
_diffrn_standards_number 0
_exptl_absorpt_coefficient_mu 0.799
_exptl_absorpt_correction_T_max 0.990
_exptl_absorpt_correction_T_min 0.675
_exptl_absorpt_correction_type multi-scan
_exptl_absorpt_process_details 'ABSCOR (Rigaku, 1995)'
_exptl_crystal_colour black
_exptl_crystal_density_diffrn 1.423
_exptl_crystal_density_method 'not measured'
_exptl_crystal_description needle
_exptl_crystal_F_000 720.00
_exptl_crystal_size_max 0.482
_exptl_crystal_size_mid 0.040
_exptl_crystal_size_min 0.012
_refine_diff_density_max 0.200
_refine_diff_density_min -0.180
_refine_ls_extinction_method none
_refine_ls_goodness_of_fit_ref 1.089
_refine_ls_hydrogen_treatment constr
_refine_ls_number_parameters 235
_refine_ls_number_reflns 2948
_refine_ls_number_restraints 0
_refine_ls_R_factor_gt 0.0859
_refine_ls_shift/su_max 0.000
_refine_ls_structure_factor_coef Fsqd
_refine_ls_weighting_details 'w = 1/[\s^2^(Fo^2^)+(0.0627P)^2^+0.1780P] where P=(Fo^2^+2Fc^2^)/3'
_refine_ls_weighting_scheme calc
_refine_ls_wR_factor_ref 0.1917
_reflns_number_gt 1705
_reflns_number_total 2948
_reflns_threshold_expression F^2^>2.0\s(F^2^)
_cod_data_source_file 1000001.cif
_cod_data_source_block PCOD1000001
_cod_original_cell_volume 1606.8(3)
_cod_database_code 7234082

loop_
_symmetry_equiv_pos_site_id
_symmetry_equiv_pos_as_xyz
1 +X,+Y,+Z
2 1/2+X,1/2-Y,-Z
3 -X,1/2+Y,1/2-Z
4 1/2-X,-Y,1/2+Z

loop_
_atom_site_label
_atom_site_type_symbol
_atom_site_fract_x
_atom_site_fract_y
_atom_site_fract_z
_atom_site_U_iso_or_equiv
_atom_site_adp_type
_atom_site_occupancy
_atom_site_symmetry_multiplicity
_atom_site_calc_flag
_atom_site_refinement_flags
_atom_site_disorder_assembly
_atom_site_disorder_group
O1 O 1.0292(9) 0.59126(18) 0.53288(17) 0.0712(11) Uani 1.0 4 d . . .
O2 O 0.5620(9) 0.41540(17) 0.33292(19) 0.0799(13) Uani 1.0 4 d . . .
O3 O -0.1133(8) 0.51058(18) 0.18296(17) 0.0730(11) Uani 1.0 4 d . . .
O4 O 0.3503(9) 0.68614(17) 0.38279(19) 0.0781(12) Uani 1.0 4 d . . .
C1 C 0.7012(12) 0.5779(3) 0.4354(3) 0.0545(14) Uani 1.0 4 d . . .
C2 C 0.8953(12) 0.5512(3) 0.4821(3) 0.0561(14) Uani 1.0 4 d . . .
C3 C 0.9831(12) 0.4757(3) 0.4816(3) 0.0560(14) Uani 1.0 4 d . . .
C4 C 1.1842(12) 0.4486(3) 0.5303(3) 0.0669(16) Uani 1.0 4 d . . .
C5 C 1.2627(13) 0.3772(3) 0.5275(3) 0.0744(17) Uani 1.0 4 d . . .
C6 C 1.1496(13) 0.3325(3) 0.4765(3) 0.0698(17) Uani 1.0 4 d . . .
C7 C 0.9535(12) 0.3592(3) 0.4276(3) 0.0617(15) Uani 1.0 4 d . . .
C8 C 0.8655(11) 0.4312(3) 0.4295(3) 0.0515(13) Uani 1.0 4 d . . .
C9 C 0.6494(12) 0.4588(3) 0.3772(3) 0.0557(14) Uani 1.0 4 d . . .
C10 C 0.5602(12) 0.5367(3) 0.3811(3) 0.0520(14) Uani 1.0 4 d . . .
C11 C 0.3512(12) 0.5653(3) 0.3345(3) 0.0525(13) Uani 1.0 4 d . . .
C12 C 0.2141(12) 0.5235(3) 0.2803(3) 0.0548(14) Uani 1.0 4 d . . .
C13 C 0.0176(13) 0.5501(3) 0.2343(3) 0.0552(14) Uani 1.0 4 d . . .
C14 C -0.0766(13) 0.6244(3) 0.2337(3) 0.0569(14) Uani 1.0 4 d . . .
C15 C -0.2773(12) 0.6523(3) 0.1855(3) 0.0677(15) Uani 1.0 4 d . . .
C16 C -0.3580(13) 0.7237(3) 0.1882(3) 0.0737(17) Uani 1.0 4 d . . .
C17 C -0.2380(13) 0.7682(3) 0.2389(3) 0.0768(18) Uani 1.0 4 d . . .
C18 C -0.0391(13) 0.7421(3) 0.2872(3) 0.0702(17) Uani 1.0 4 d . . .
C19 C 0.0432(12) 0.6697(3) 0.2849(3) 0.0562(14) Uani 1.0 4 d . . .
C20 C 0.2596(13) 0.6435(3) 0.3381(3) 0.0620(15) Uani 1.0 4 d . . .
C21 C 0.9657(15) 0.6663(3) 0.5365(3) 0.0828(19) Uani 1.0 4 d . . .
C22 C -0.0489(13) 0.4356(3) 0.1783(3) 0.0810(18) Uani 1.0 4 d . . .
H1 H 0.6553 0.6266 0.4385 0.0654 Uiso 1.0 4 calc R . .
H4 H 1.2646 0.4787 0.5644 0.0802 Uiso 1.0 4 calc R . .
H5 H 1.3940 0.3588 0.5604 0.0893 Uiso 1.0 4 calc R . .
H6 H 1.2051 0.2843 0.4750 0.0837 Uiso 1.0 4 calc R . .
H7 H 0.8790 0.3289 0.3930 0.0740 Uiso 1.0 4 calc R . .
H12 H 0.2638 0.4751 0.2768 0.0657 Uiso 1.0 4 calc R . .
H15 H -0.3574 0.6224 0.1512 0.0813 Uiso 1.0 4 calc R . .
H16 H -0.4928 0.7420 0.1560 0.0884 Uiso 1.0 4 calc R . .
H17 H -0.2922 0.8165 0.2405 0.0921 Uiso 1.0 4 calc R . .
H18 H 0.0402 0.7725 0.3211 0.0843 Uiso 1.0 4 calc R . .
H21A H 1.0577 0.6866 0.5775 0.0994 Uiso 1.0 4 calc R . .
H21B H 0.7573 0.6732 0.5394 0.0994 Uiso 1.0 4 calc R . .
H21C H 1.0395 0.6898 0.4951 0.0994 Uiso 1.0 4 calc R . .
H22A H -0.1592 0.4147 0.1403 0.0971 Uiso 1.0 4 calc R . .
H22B H -0.1011 0.4124 0.2217 0.0971 Uiso 1.0 4 calc R . .
H22C H 0.1570 0.4291 0.1696 0.0971 Uiso 1.0 4 calc R . .

loop_
_atom_site_aniso_label
_atom_site_aniso_U_11
_atom_site_aniso_U_22
_atom_site_aniso_U_33
_atom_site_aniso_U_12
_atom_site_aniso_U_13
_atom_site_aniso_U_23
O1 0.073(3) 0.062(3) 0.079(3) -0.006(2) -0.011(3) -0.0135(18)
O2 0.088(3) 0.058(3) 0.093(3) 0.010(2) -0.031(3) -0.013(2)
O3 0.081(3) 0.064(3) 0.074(3) 0.010(3) -0.012(3) -0.007(2)
O4 0.084(3) 0.060(3) 0.090(3) 0.008(3) -0.021(3) -0.011(2)
C1 0.055(4) 0.053(3) 0.056(4) -0.001(3) 0.004(3) -0.005(3)
C2 0.053(4) 0.061(4) 0.054(4) -0.007(3) 0.002(3) 0.001(3)
C3 0.048(4) 0.063(4) 0.057(4) -0.000(3) 0.006(3) 0.007(3)
C4 0.071(5) 0.071(4) 0.059(4) -0.005(4) -0.001(4) -0.012(3)
C5 0.068(5) 0.074(5) 0.081(5) -0.003(4) -0.005(4) 0.008(4)
C6 0.060(4) 0.055(4) 0.094(5) 0.011(4) 0.000(4) 0.015(4)
C7 0.050(4) 0.057(4) 0.079(4) 0.002(3) 0.005(4) -0.007(3)
C8 0.043(3) 0.049(3) 0.062(4) -0.003(3) 0.002(3) -0.006(3)
C9 0.042(4) 0.064(4) 0.061(4) -0.006(3) 0.003(3) -0.003(3)
C10 0.050(4) 0.049(4) 0.057(3) 0.002(3) 0.007(3) 0.007(3)
C11 0.051(4) 0.052(4) 0.055(3) -0.004(3) 0.007(3) 0.002(3)
C12 0.051(4) 0.054(4) 0.060(4) 0.008(3) -0.003(3) -0.003(3)
C13 0.052(4) 0.060(4) 0.054(4) -0.007(3) -0.003(3) -0.004(3)
C14 0.052(4) 0.054(4) 0.065(4) 0.002(3) 0.004(3) 0.005(3)
C15 0.056(4) 0.079(4) 0.068(4) 0.006(4) 0.005(4) 0.010(3)
C16 0.066(4) 0.069(4) 0.087(5) 0.016(4) 0.005(4) 0.016(4)
C17 0.079(5) 0.057(4) 0.094(5) -0.001(4) 0.003(4) 0.002(4)
C18 0.068(5) 0.057(4) 0.086(5) 0.000(4) -0.009(4) -0.002(3)
C19 0.046(4) 0.055(4) 0.068(4) 0.000(3) 0.006(3) 0.009(3)
C20 0.061(4) 0.061(4) 0.065(4) -0.010(3) 0.007(4) -0.001(3)
C21 0.104(6) 0.063(4) 0.081(4) -0.014(4) -0.012(4) -0.013(3)
C22 0.091(5) 0.076(4) 0.076(4) 0.004(4) -0.029(4) -0.016(3)

loop_
_atom_type_symbol
_atom_type_description
_atom_type_scat_dispersion_real
_atom_type_scat_dispersion_imag
_atom_type_scat_source
C C 0.0181 0.0091
;
International Tables for Crystallography
(1992, Vol. C, Tables 4.2.6.8 and 6.1.1.4)
;
H H 0.0000 0.0000
;
International Tables for Crystallography
(1992, Vol. C, Table 6.1.1.4)
;
O O 0.0492 0.0322
;
International Tables for Crystallography
(1992, Vol. C, Tables 4.2.6.8 and 6.1.1.4)
;

loop_
_geom_angle_atom_site_label_1
_geom_angle_atom_site_label_2
_geom_angle_atom_site_label_3
_geom_angle
_geom_angle_publ_flag
_geom_angle_site_symmetry_1
_geom_angle_site_symmetry_2
_geom_angle_site_symmetry_3
C2 O1 C21 118.5(4) yes . . .
C13 O3 C22 118.8(4) yes . . .
C2 C1 C10 124.7(5) yes . . .
O1 C2 C1 124.0(5) yes . . .
O1 C2 C3 114.0(5) yes . . .
C1 C2 C3 122.0(5) yes . . .
C2 C3 C4 121.5(5) yes . . .
C2 C3 C8 117.9(5) yes . . .
C4 C3 C8 120.6(5) yes . . .
C3 C4 C5 119.5(5) yes . . .
C4 C5 C6 120.8(6) yes . . .
C5 C6 C7 119.9(5) yes . . .
C6 C7 C8 120.8(5) yes . . .
C3 C8 C7 118.3(5) yes . . .
C3 C8 C9 121.5(5) yes . . .
C7 C8 C9 120.1(5) yes . . .
O2 C9 C8 116.4(5) yes . . .
O2 C9 C10 125.2(5) yes . . .
C8 C9 C10 118.4(5) yes . . .
C1 C10 C9 115.3(5) yes . . .
C1 C10 C11 123.7(5) yes . . .
C9 C10 C11 121.0(5) yes . . .
C10 C11 C12 122.9(5) yes . . .
C10 C11 C20 121.5(5) yes . . .
C12 C11 C20 115.6(5) yes . . .
C11 C12 C13 123.9(5) yes . . .
O3 C13 C12 124.0(5) yes . . .
O3 C13 C14 112.3(5) yes . . .
C12 C13 C14 123.6(5) yes . . .
C13 C14 C15 123.7(5) yes . . .
C13 C14 C19 116.9(5) yes . . .
C15 C14 C19 119.4(5) yes . . .
C14 C15 C16 120.5(5) yes . . .
C15 C16 C17 119.7(5) yes . . .
C16 C17 C18 120.9(5) yes . . .
C17 C18 C19 119.8(5) yes . . .
C14 C19 C18 119.7(5) yes . . .
C14 C19 C20 122.2(5) yes . . .
C18 C19 C20 118.1(5) yes . . .
O4 C20 C11 123.7(5) yes . . .
O4 C20 C19 118.5(5) yes . . .
C11 C20 C19 117.7(5) yes . . .
C2 C1 H1 117.638 no . . .
C10 C1 H1 117.632 no . . .
C3 C4 H4 120.254 no . . .
C5 C4 H4 120.247 no . . .
C4 C5 H5 119.594 no . . .
C6 C5 H5 119.583 no . . .
C5 C6 H6 120.049 no . . .
C7 C6 H6 120.031 no . . .
C6 C7 H7 119.571 no . . .
C8 C7 H7 119.583 no . . .
C11 C12 H12 118.060 no . . .
C13 C12 H12 118.065 no . . .
C14 C15 H15 119.723 no . . .
C16 C15 H15 119.728 no . . .
C15 C16 H16 120.125 no . . .
C17 C16 H16 120.125 no . . .
C16 C17 H17 119.566 no . . .
C18 C17 H17 119.567 no . . .
C17 C18 H18 120.126 no . . .
C19 C18 H18 120.123 no . . .
O1 C21 H21A 109.472 no . . .
O1 C21 H21B 109.476 no . . .
O1 C21 H21C 109.467 no . . .
H21A C21 H21B 109.466 no . . .
H21A C21 H21C 109.472 no . . .
H21B C21 H21C 109.473 no . . .
O3 C22 H22A 109.477 no . . .
O3 C22 H22B 109.476 no . . .
O3 C22 H22C 109.478 no . . .
H22A C22 H22B 109.463 no . . .
H22A C22 H22C 109.463 no . . .
H22B C22 H22C 109.470 no . . .

loop_
_geom_bond_atom_site_label_1
_geom_bond_atom_site_label_2
_geom_bond_distance
_geom_bond_publ_flag
_geom_bond_site_symmetry_1
_geom_bond_site_symmetry_2
O1 C2 1.362(7) yes . .
O1 C21 1.425(6) yes . .
O2 C9 1.231(6) yes . .
O3 C13 1.358(6) yes . .
O3 C22 1.426(6) yes . .
O4 C20 1.232(7) yes . .
C1 C2 1.348(8) yes . .
C1 C10 1.435(7) yes . .
C2 C3 1.458(8) yes . .
C3 C4 1.395(8) yes . .
C3 C8 1.396(7) yes . .
C4 C5 1.375(8) yes . .
C5 C6 1.374(8) yes . .
C6 C7 1.381(8) yes . .
C7 C8 1.396(7) yes . .
C8 C9 1.489(7) yes . .
C9 C10 1.506(7) yes . .
C10 C11 1.404(7) yes . .
C11 C12 1.433(7) yes . .
C11 C20 1.512(8) yes . .
C12 C13 1.345(8) yes . .
C13 C14 1.445(7) yes . .
C14 C15 1.393(8) yes . .
C14 C19 1.397(8) yes . .
C15 C16 1.378(8) yes . .
C16 C17 1.382(8) yes . .
C17 C18 1.377(8) yes . .
C18 C19 1.396(8) yes . .
C19 C20 1.492(8) yes . .
C1 H1 0.930 no . .
C4 H4 0.930 no . .
C5 H5 0.930 no . .
C6 H6 0.930 no . .
C7 H7 0.930 no . .
C12 H12 0.930 no . .
C15 H15 0.930 no . .
C16 H16 0.930 no . .
C17 H17 0.930 no . .
C18 H18 0.930 no . .
C21 H21A 0.960 no . .
C21 H21B 0.960 no . .
C21 H21C 0.960 no . .
C22 H22A 0.960 no . .
C22 H22B 0.960 no . .
C22 H22C 0.960 no . .

loop_
_geom_contact_atom_site_label_1
_geom_contact_atom_site_label_2
_geom_contact_distance
_geom_contact_publ_flag
_geom_contact_site_symmetry_1
_geom_contact_site_symmetry_2
O1 C4 2.742(7) no . .
O2 C3 3.592(7) no . .
O2 C7 2.739(7) no . .
O2 C11 2.945(6) no . .
O2 C12 2.746(6) no . .
O3 C15 2.736(7) no . .
O4 C1 2.755(6) no . .
O4 C10 2.935(6) no . .
O4 C18 2.743(7) no . .
C1 C8 2.828(7) no . .
C1 C20 2.991(8) no . .
C1 C21 2.799(7) no . .
C2 C9 2.858(8) no . .
C3 C6 2.767(8) no . .
C3 C10 2.939(8) no . .
C4 C7 2.768(8) no . .
C5 C8 2.783(8) no . .
C9 C12 2.960(8) no . .
C11 C14 2.945(8) no . .
C12 C19 2.826(7) no . .
C12 C22 2.803(7) no . .
C13 C20 2.847(8) no . .
C14 C17 2.772(8) no . .
C15 C18 2.773(8) no . .
C16 C19 2.780(8) no . .
O1 C1 3.587(7) no . 1_655
O1 C22 3.558(7) no . 4_565
O2 C7 3.466(7) no . 1_455
O2 C17 3.392(7) no . 3_545
O2 C22 3.451(7) no . 1_655
O3 C4 3.578(7) no . 4_664
O3 C12 3.587(7) no . 1_455
O4 C18 3.481(7) no . 1_655
O4 C21 3.424(7) no . 1_455
O4 C21 3.183(6) no . 2_466
C1 O1 3.587(7) no . 1_455
C1 C11 3.535(8) no . 1_655
C1 C20 3.372(8) no . 1_655
C2 C10 3.595(8) no . 1_655
C2 C11 3.498(8) no . 1_655
C3 C10 3.441(8) no . 1_655
C4 O3 3.578(7) no . 4_665
C5 C8 3.466(8) no . 1_655
C7 O2 3.466(7) no . 1_655
C8 C5 3.466(8) no . 1_455
C9 C12 3.384(8) no . 1_655
C10 C2 3.595(8) no . 1_455
C10 C3 3.441(8) no . 1_455
C10 C12 3.550(8) no . 1_655
C10 C13 3.490(8) no . 1_655
C11 C1 3.535(8) no . 1_455
C11 C2 3.498(8) no . 1_455
C11 C13 3.595(8) no . 1_655
C11 C14 3.416(8) no . 1_655
C12 O3 3.587(7) no . 1_655
C12 C9 3.384(8) no . 1_455
C12 C10 3.550(8) no . 1_455
C13 C10 3.490(8) no . 1_455
C13 C11 3.595(8) no . 1_455
C14 C11 3.416(8) no . 1_455
C15 C20 3.588(8) no . 1_455
C16 C19 3.439(8) no . 1_455
C17 O2 3.392(7) no . 3_555
C18 O4 3.481(7) no . 1_455
C19 C16 3.439(8) no . 1_655
C20 C1 3.372(8) no . 1_455
C20 C15 3.588(8) no . 1_655
C21 O4 3.424(7) no . 1_655
C21 O4 3.183(6) no . 2_566
C22 O1 3.558(7) no . 4_564
C22 O2 3.451(7) no . 1_455
O1 H1 2.5582 no . .
O1 H4 2.4251 no . .
O2 H7 2.4435 no . .
O2 H12 2.0522 no . .
O3 H12 2.5612 no . .
O3 H15 2.4320 no . .
O4 H1 2.0669 no . .
O4 H18 2.4373 no . .
O4 H21B 3.5132 no . .
C1 H21B 2.6640 no . .
C1 H21C 2.8240 no . .
C2 H4 2.6625 no . .
C2 H21A 3.1853 no . .
C2 H21B 2.5911 no . .
C2 H21C 2.6677 no . .
C3 H1 3.2803 no . .
C3 H5 3.2330 no . .
C3 H7 3.2385 no . .
C4 H6 3.2280 no . .
C5 H7 3.2215 no . .
C6 H4 3.2288 no . .
C7 H5 3.2228 no . .
C8 H4 3.2624 no . .
C8 H6 3.2531 no . .
C9 H1 3.3276 no . .
C9 H7 2.6467 no . .
C9 H12 2.6110 no . .
C10 H12 2.6581 no . .
C11 H1 2.6675 no . .
C12 H22B 2.7492 no . .
C12 H22C 2.7485 no . .
C13 H15 2.6856 no . .
C13 H22A 3.1869 no . .
C13 H22B 2.6254 no . .
C13 H22C 2.6379 no . .
C14 H12 3.2819 no . .
C14 H16 3.2456 no . .
C14 H18 3.2558 no . .
C15 H17 3.2240 no . .
C16 H18 3.2377 no . .
C17 H15 3.2257 no . .
C18 H16 3.2370 no . .
C19 H15 3.2485 no . .
C19 H17 3.2377 no . .
C20 H1 2.6430 no . .
C20 H12 3.3376 no . .
C20 H18 2.6162 no . .
C21 H1 2.4508 no . .
C22 H12 2.4625 no . .
H1 H21A 3.4003 no . .
H1 H21B 2.1528 no . .
H1 H21C 2.3652 no . .
H4 H5 2.3033 no . .
H5 H6 2.2990 no . .
H6 H7 2.3057 no . .
H12 H22A 3.4175 no . .
H12 H22B 2.2830 no . .
H12 H22C 2.2585 no . .
H15 H16 2.3056 no . .
H16 H17 2.3079 no . .
H17 H18 2.3031 no . .
O1 H1 3.4325 no . 1_655
O1 H22A 2.6490 no . 4_565
O1 H22A 3.5239 no . 4_665
O1 H22C 2.9881 no . 4_665
O2 H12 3.5485 no . 1_655
O2 H16 3.2433 no . 3_545
O2 H17 2.6131 no . 3_545
O2 H22B 2.6115 no . 1_655
O3 H4 2.7628 no . 4_664
O3 H5 3.5061 no . 4_664
O3 H12 3.4151 no . 1_455
O4 H1 3.5173 no . 1_455
O4 H21A 2.6555 no . 2_466
O4 H21B 3.0305 no . 2_466
O4 H21C 2.5605 no . 1_455
O4 H21C 3.3807 no . 2_466
C2 H4 3.5377 no . 1_455
C2 H22A 3.2537 no . 4_565
C4 H15 3.0378 no . 4_565
C4 H22C 3.5600 no . 4_665
C5 H15 2.9884 no . 4_565
C5 H15 3.5867 no . 4_665
C5 H16 3.5160 no . 4_565
C6 H6 3.1072 no . 2_456
C6 H6 3.4580 no . 2_556
C6 H16 3.4068 no . 3_645
C7 H5 3.5856 no . 1_455
C7 H6 3.4356 no . 2_456
C7 H16 3.4163 no . 3_545
C8 H5 3.5497 no . 1_455
C8 H12 3.5171 no . 1_655
C9 H12 3.4015 no . 1_655
C9 H22B 3.2795 no . 1_655
C13 H4 3.4171 no . 4_664
C13 H15 3.5214 no . 1_655
C14 H5 3.4075 no . 4_664
C15 H5 2.9551 no . 4_664
C16 H5 3.5649 no . 4_664
C16 H6 3.3696 no . 3_655
C16 H7 3.4387 no . 3_555
C16 H7 3.3096 no . 3_655
C17 H7 3.1966 no . 3_655
C17 H22B 3.1798 no . 3_555
C17 H22C 3.4755 no . 3_555
C18 H16 3.5214 no . 1_655
C18 H21A 3.4259 no . 2_366
C18 H22B 3.2310 no . 3_555
C19 H1 3.5023 no . 1_455
C19 H16 3.5023 no . 1_655
C20 H1 3.3646 no . 1_455
C20 H21C 3.2608 no . 1_455
C21 H18 3.5153 no . 2_566
C21 H21B 3.5672 no . 2_566
C21 H21C 3.3574 no . 2_466
C21 H22A 2.8464 no . 4_565
C21 H22C 3.5336 no . 4_665
C22 H4 2.9814 no . 4_664
C22 H17 3.1120 no . 3_545
C22 H18 3.0286 no . 3_545
C22 H21B 3.4542 no . 4_564
H1 O1 3.4325 no . 1_455
H1 O4 3.5173 no . 1_655
H1 C19 3.5023 no . 1_655
H1 C20 3.3646 no . 1_655
H1 H21A 3.5105 no . 2_466
H1 H21C 3.2254 no . 1_455
H4 O3 2.7628 no . 4_665
H4 C2 3.5377 no . 1_655
H4 C13 3.4171 no . 4_665
H4 C22 2.9814 no . 4_665
H4 H15 3.1119 no . 4_565
H4 H22A 3.0386 no . 4_665
H4 H22C 2.6551 no . 4_665
H5 O3 3.5061 no . 4_665
H5 C7 3.5856 no . 1_655
H5 C8 3.5497 no . 1_655
H5 C14 3.4075 no . 4_665
H5 C15 2.9551 no . 4_665
H5 C16 3.5649 no . 4_665
H5 H6 3.0871 no . 2_556
H5 H7 3.5969 no . 2_556
H5 H15 3.0116 no . 4_565
H5 H15 2.7482 no . 4_665
H5 H16 3.1842 no . 4_565
H6 C6 3.4580 no . 2_456
H6 C6 3.1072 no . 2_556
H6 C7 3.4356 no . 2_556
H6 C16 3.3696 no . 3_645
H6 H5 3.0871 no . 2_456
H6 H6 2.7778 no . 2_456
H6 H6 2.7778 no . 2_556
H6 H7 3.5414 no . 1_655
H6 H7 3.3653 no . 2_556
H6 H16 2.9200 no . 3_645
H7 C16 3.4387 no . 3_545
H7 C16 3.3096 no . 3_645
H7 C17 3.1966 no . 3_645
H7 H5 3.5969 no . 2_456
H7 H6 3.5414 no . 1_455
H7 H6 3.3653 no . 2_456
H7 H16 2.5631 no . 3_545
H7 H16 3.3607 no . 3_645
H7 H17 3.1662 no . 3_645
H12 O2 3.5485 no . 1_455
H12 O3 3.4151 no . 1_655
H12 C8 3.5171 no . 1_455
H12 C9 3.4015 no . 1_455
H12 H17 2.9656 no . 3_545
H12 H22B 3.2900 no . 1_655
H15 C4 3.0378 no . 4_564
H15 C5 2.9884 no . 4_564
H15 C5 3.5867 no . 4_664
H15 C13 3.5214 no . 1_455
H15 H4 3.1119 no . 4_564
H15 H5 3.0116 no . 4_564
H15 H5 2.7482 no . 4_664
H16 O2 3.2433 no . 3_555
H16 C5 3.5160 no . 4_564
H16 C6 3.4068 no . 3_655
H16 C7 3.4163 no . 3_555
H16 C18 3.5214 no . 1_455
H16 C19 3.5023 no . 1_455
H16 H5 3.1842 no . 4_564
H16 H6 2.9200 no . 3_655
H16 H7 2.5631 no . 3_555
H16 H7 3.3607 no . 3_655
H17 O2 2.6131 no . 3_555
H17 C22 3.1120 no . 3_555
H17 H7 3.1662 no . 3_655
H17 H12 2.9656 no . 3_555
H17 H18 3.5022 no . 1_455
H17 H21A 3.5234 no . 2_366
H17 H22A 3.5602 no . 3_555
H17 H22B 3.3659 no . 3_455
H17 H22B 2.6265 no . 3_555
H17 H22C 2.7690 no . 3_555
H18 C21 3.5153 no . 2_466
H18 C22 3.0286 no . 3_555
H18 H17 3.5022 no . 1_655
H18 H21A 3.0197 no . 2_366
H18 H21A 3.1381 no . 2_466
H18 H21B 3.0009 no . 2_466
H18 H22A 2.7932 no . 3_555
H18 H22B 2.7360 no . 3_555
H18 H22C 3.0496 no . 3_555
H21A O4 2.6555 no . 2_566
H21A C18 3.4259 no . 2_666
H21A H1 3.5105 no . 2_566
H21A H17 3.5234 no . 2_666
H21A H18 3.1381 no . 2_566
H21A H18 3.0197 no . 2_666
H21A H21B 3.2781 no . 1_655
H21A H21B 3.5406 no . 2_566
H21A H21C 3.5704 no . 2_466
H21A H21C 3.4626 no . 2_566
H21A H22A 2.8739 no . 4_565
H21A H22A 3.5318 no . 4_665
H21A H22C 3.0607 no . 4_665
H21B O4 3.0305 no . 2_566
H21B C21 3.5672 no . 2_466
H21B C22 3.4542 no . 4_565
H21B H18 3.0009 no . 2_566
H21B H21A 3.2781 no . 1_455
H21B H21A 3.5406 no . 2_466
H21B H21C 3.3918 no . 1_455
H21B H21C 2.8086 no . 2_466
H21B H22A 2.5564 no . 4_565
H21C O4 2.5605 no . 1_655
H21C O4 3.3807 no . 2_566
H21C C20 3.2608 no . 1_655
H21C C21 3.3574 no . 2_566
H21C H1 3.2254 no . 1_655
H21C H21A 3.4626 no . 2_466
H21C H21A 3.5704 no . 2_566
H21C H21B 3.3918 no . 1_655
H21C H21B 2.8086 no . 2_566
H21C H21C 3.1980 no . 2_466
H21C H21C 3.1980 no . 2_566
H22A O1 2.6490 no . 4_564
H22A O1 3.5239 no . 4_664
H22A C2 3.2537 no . 4_564
H22A C21 2.8464 no . 4_564
H22A H4 3.0386 no . 4_664
H22A H17 3.5602 no . 3_545
H22A H18 2.7932 no . 3_545
H22A H21A 2.8739 no . 4_564
H22A H21A 3.5318 no . 4_664
H22A H21B 2.5564 no . 4_564
H22A H22C 3.1765 no . 1_455
H22B O2 2.6115 no . 1_455
H22B C9 3.2795 no . 1_455
H22B C17 3.1798 no . 3_545
H22B C18 3.2310 no . 3_545
H22B H12 3.2900 no . 1_455
H22B H17 3.3659 no . 3_445
H22B H17 2.6265 no . 3_545
H22B H18 2.7360 no . 3_545
H22B H22C 3.5361 no . 1_455
H22C O1 2.9881 no . 4_664
H22C C4 3.5600 no . 4_664
H22C C17 3.4755 no . 3_545
H22C C21 3.5336 no . 4_664
H22C H4 2.6551 no . 4_664
H22C H17 2.7690 no . 3_545
H22C H18 3.0496 no . 3_545
H22C H21A 3.0607 no . 4_664
H22C H22A 3.1765 no . 1_655
H22C H22B 3.5361 no . 1_655

loop_
_geom_torsion_atom_site_label_1
_geom_torsion_atom_site_label_2
_geom_torsion_atom_site_label_3
_geom_torsion_atom_site_label_4
_geom_torsion
_geom_torsion_publ_flag
_geom_torsion_site_symmetry_1
_geom_torsion_site_symmetry_2
_geom_torsion_site_symmetry_3
_geom_torsion_site_symmetry_4
C21 O1 C2 C1 -1.2(7) no . . . .
C21 O1 C2 C3 178.1(4) no . . . .
C22 O3 C13 C12 2.2(7) no . . . .
C22 O3 C13 C14 -178.1(4) no . . . .
C2 C1 C10 C9 -1.7(8) no . . . .
C2 C1 C10 C11 177.8(5) no . . . .
C10 C1 C2 O1 179.4(5) no . . . .
C10 C1 C2 C3 0.2(8) no . . . .
O1 C2 C3 C4 0.8(7) no . . . .
O1 C2 C3 C8 -177.5(4) no . . . .
C1 C2 C3 C4 -180.0(5) no . . . .
C1 C2 C3 C8 1.7(8) no . . . .
C2 C3 C4 C5 -179.4(5) no . . . .
C2 C3 C8 C7 178.5(4) no . . . .
C2 C3 C8 C9 -2.0(7) no . . . .
C4 C3 C8 C7 0.2(8) no . . . .
C4 C3 C8 C9 179.7(5) no . . . .
C8 C3 C4 C5 -1.1(8) no . . . .
C3 C4 C5 C6 1.2(8) no . . . .
C4 C5 C6 C7 -0.3(9) no . . . .
C5 C6 C7 C8 -0.6(8) no . . . .
C6 C7 C8 C3 0.7(8) no . . . .
C6 C7 C8 C9 -178.8(5) no . . . .
C3 C8 C9 O2 179.1(5) no . . . .
C3 C8 C9 C10 0.5(7) no . . . .
C7 C8 C9 O2 -1.4(7) no . . . .
C7 C8 C9 C10 179.9(4) no . . . .
O2 C9 C10 C1 -177.2(5) no . . . .
O2 C9 C10 C11 3.3(8) no . . . .
C8 C9 C10 C1 1.3(7) no . . . .
C8 C9 C10 C11 -178.2(4) no . . . .
C1 C10 C11 C12 179.5(5) no . . . .
C1 C10 C11 C20 0.4(8) no . . . .
C9 C10 C11 C12 -1.0(8) no . . . .
C9 C10 C11 C20 179.9(4) no . . . .
C10 C11 C12 C13 -178.7(5) no . . . .
C10 C11 C20 O4 -3.0(8) no . . . .
C10 C11 C20 C19 178.1(5) no . . . .
C12 C11 C20 O4 177.8(5) no . . . .
C12 C11 C20 C19 -1.1(7) no . . . .
C20 C11 C12 C13 0.5(7) no . . . .
C11 C12 C13 O3 -179.8(5) no . . . .
C11 C12 C13 C14 0.6(8) no . . . .
O3 C13 C14 C15 -0.5(7) no . . . .
O3 C13 C14 C19 179.4(4) no . . . .
C12 C13 C14 C15 179.2(5) no . . . .
C12 C13 C14 C19 -0.9(8) no . . . .
C13 C14 C15 C16 179.8(5) no . . . .
C13 C14 C19 C18 -180.0(5) no . . . .
C13 C14 C19 C20 0.2(8) no . . . .
C15 C14 C19 C18 -0.1(8) no . . . .
C15 C14 C19 C20 -179.9(5) no . . . .
C19 C14 C15 C16 -0.1(8) no . . . .
C14 C15 C16 C17 0.3(8) no . . . .
C15 C16 C17 C18 -0.3(8) no . . . .
C16 C17 C18 C19 0.1(8) no . . . .
C17 C18 C19 C14 0.1(8) no . . . .
C17 C18 C19 C20 179.9(5) no . . . .
C14 C19 C20 O4 -178.2(5) no . . . .
C14 C19 C20 C11 0.7(8) no . . . .
C18 C19 C20 O4 2.0(8) no . . . .
C18 C19 C20 C11 -179.0(5) no . . . .
